data_7058503
loop_
_publ_author_name
'Dubovtsev, Alexey Yu.'
'Ivanov, Daniil M.'
'Dabranskaya, Uladzislava'
'Bokach, Nadezhda A.'
'Kukushkin, Vadim Yu.'

_publ_section_title
;
 Saccharin guanidination via facile three-component &#x201C;two
 saccharins-one dialkylcyanamide&#x201D; integration
;
_journal_issue 27
_journal_name_full 'New Journal of Chemistry'
_journal_page_first 10685
_journal_paper_doi 10.1039/C9NJ02656H
_journal_volume 43
_journal_year 2019
_chemical_formula_moiety 'C17 H16 N4 O6 S2, C3 H6 N2'
_chemical_formula_sum 'C20 H22 N6 O6 S2'
_chemical_formula_weight 506.55
_space_group_crystal_system monoclinic
_space_group_IT_number 14
_space_group_name_Hall '-P 2ybc'
_space_group_name_H-M_alt 'P 1 21/c 1'
_symmetry_space_group_name_Hall '-P 2ybc'
_symmetry_space_group_name_H-M 'P 1 21/c 1'
_atom_sites_solution_hydrogens geom
_atom_sites_solution_primary direct
_audit_creation_date 2017-01-26
_audit_creation_method
;
Olex2 1.2
(compiled 2016.11.24 svn.r3356 for OlexSys, GUI svn.r5267)
;
_audit_update_record
;
2019-05-20 deposited with the CCDC.    2019-06-18 downloaded from the CCDC.
;
_cell_angle_alpha 90
_cell_angle_beta 99.693(7)
_cell_angle_gamma 90
_cell_formula_units_Z 4
_cell_length_a 7.8690(5)
_cell_length_b 18.8106(12)
_cell_length_c 15.5694(12)
_cell_measurement_reflns_used 3741
_cell_measurement_temperature 100(2)
_cell_measurement_theta_max 75.9920
_cell_measurement_theta_min 3.6890
_cell_volume 2271.7(3)
_computing_cell_refinement
;
CrysAlisPro, Agilent Technologies,
Version 1.171.37.35 (release 13-08-2014 CrysAlis171 .NET)
(compiled Aug 13 2014,18:06:01)
;
_computing_data_collection
;
CrysAlisPro, Agilent Technologies,
Version 1.171.37.35 (release 13-08-2014 CrysAlis171 .NET)
(compiled Aug 13 2014,18:06:01)
;
_computing_data_reduction
;
CrysAlisPro, Agilent Technologies,
Version 1.171.37.35 (release 13-08-2014 CrysAlis171 .NET)
(compiled Aug 13 2014,18:06:01)
;
_computing_molecular_graphics 'Olex2 (Dolomanov et al., 2009)'
_computing_publication_material 'Olex2 (Dolomanov et al., 2009)'
_computing_structure_refinement 'ShelXL (Sheldrick, 2015)'
_computing_structure_solution 'ShelXT (Sheldrick, 2015)'
_diffrn_ambient_environment N~2~
_diffrn_ambient_temperature 100(2)
_diffrn_detector 'CCD plate'
_diffrn_detector_area_resol_mean 10.3829
_diffrn_detector_type Atlas
_diffrn_measured_fraction_theta_full 0.9743
_diffrn_measured_fraction_theta_max 0.9433
_diffrn_measurement_details
;
#__ type_ start__ end____ width___ exp.time_
  1 omega  -46.00   23.00   1.0000    3.0000
omega____ theta____ kappa____ phi______ frames
    -      -40.3787   38.0000  -90.0000 69

#__ type_ start__ end____ width___ exp.time_
  2 omega  -85.00   34.00   1.0000    3.0000
omega____ theta____ kappa____ phi______ frames
    -      -40.3787   19.0000   30.0000 119

#__ type_ start__ end____ width___ exp.time_
  3 omega -117.00  -70.00   1.0000    3.0000
omega____ theta____ kappa____ phi______ frames
    -      -40.3787  178.0000 -180.0000 47

#__ type_ start__ end____ width___ exp.time_
  4 omega   50.00   90.00   1.0000    9.0000
omega____ theta____ kappa____ phi______ frames
    -      113.0000  -30.0000  -30.0000 40

#__ type_ start__ end____ width___ exp.time_
  5 omega   68.00  109.00   1.0000    9.0000
omega____ theta____ kappa____ phi______ frames
    -      113.0000  -95.0000  -90.0000 41

#__ type_ start__ end____ width___ exp.time_
  6 omega   53.00   84.00   1.0000    9.0000
omega____ theta____ kappa____ phi______ frames
    -      113.0000 -112.0000   30.0000 31

#__ type_ start__ end____ width___ exp.time_
  7 omega   42.00   94.00   1.0000    9.0000
omega____ theta____ kappa____ phi______ frames
    -      113.0000  -45.0000   30.0000 52

#__ type_ start__ end____ width___ exp.time_
  8 omega   46.00   77.00   1.0000    9.0000
omega____ theta____ kappa____ phi______ frames
    -      113.0000  -30.0000   90.0000 31

#__ type_ start__ end____ width___ exp.time_
  9 omega   84.00  158.00   1.0000    9.0000
omega____ theta____ kappa____ phi______ frames
    -      113.0000   77.0000  -30.0000 74

#__ type_ start__ end____ width___ exp.time_
 10 omega  101.00  157.00   1.0000    9.0000
omega____ theta____ kappa____ phi______ frames
    -      113.0000  112.0000   30.0000 56

#__ type_ start__ end____ width___ exp.time_
 11 omega  105.00  130.00   1.0000    9.0000
omega____ theta____ kappa____ phi______ frames
    -      113.0000  112.0000  -90.0000 25

#__ type_ start__ end____ width___ exp.time_
 12 omega   39.00   98.00   1.0000    9.0000
omega____ theta____ kappa____ phi______ frames
    -      113.0000  -45.0000 -120.0000 59

#__ type_ start__ end____ width___ exp.time_
 13 omega   30.00   55.00   1.0000    9.0000
omega____ theta____ kappa____ phi______ frames
    -      113.0000  -95.0000 -120.0000 25
;
_diffrn_measurement_device 'four-circle diffractometer'
_diffrn_measurement_device_type 'SuperNova, Dual, Cu at zero, Atlas'
_diffrn_measurement_method '\w scans'
_diffrn_orient_matrix_UB_11 0.1948572000
_diffrn_orient_matrix_UB_12 0.0138206000
_diffrn_orient_matrix_UB_13 0.0253583000
_diffrn_orient_matrix_UB_21 0.0264704000
_diffrn_orient_matrix_UB_22 -0.0770696000
_diffrn_orient_matrix_UB_23 0.0329520000
_diffrn_orient_matrix_UB_31 0.0266828000
_diffrn_orient_matrix_UB_32 -0.0240089000
_diffrn_orient_matrix_UB_33 -0.0914717000
_diffrn_radiation_monochromator mirror
_diffrn_radiation_probe x-ray
_diffrn_radiation_type 'Cu K\a'
_diffrn_radiation_wavelength 1.54184
_diffrn_reflns_av_R_equivalents 0.0436
_diffrn_reflns_av_unetI/netI 0.0531
_diffrn_reflns_Laue_measured_fraction_full 0.978
_diffrn_reflns_Laue_measured_fraction_max 0.943
_diffrn_reflns_limit_h_max 9
_diffrn_reflns_limit_h_min -9
_diffrn_reflns_limit_k_max 22
_diffrn_reflns_limit_k_min -23
_diffrn_reflns_limit_l_max 13
_diffrn_reflns_limit_l_min -19
_diffrn_reflns_number 8462
_diffrn_reflns_point_group_measured_fraction_full 0.978
_diffrn_reflns_point_group_measured_fraction_max 0.943
_diffrn_reflns_theta_full 67.684
_diffrn_reflns_theta_max 76.259
_diffrn_reflns_theta_min 3.717
_diffrn_source 'sealed X-ray tube'
_diffrn_source_type 'SuperNova (Cu) X-ray Source'
_exptl_absorpt_coefficient_mu 2.573
_exptl_absorpt_correction_T_max 1.00000
_exptl_absorpt_correction_T_min 0.63470
_exptl_absorpt_correction_type multi-scan
_exptl_absorpt_process_details
;
CrysAlisPro, Agilent Technologies,
Version 1.171.37.35 (release 13-08-2014 CrysAlis171 .NET)
(compiled Aug 13 2014,18:06:01)
Empirical absorption correction using spherical harmonics,
 implemented in SCALE3 ABSPACK scaling algorithm.
;
_exptl_crystal_colour colorless
_exptl_crystal_density_diffrn 1.481
_exptl_crystal_description prism
_exptl_crystal_F_000 1056
_exptl_crystal_size_max 0.19
_exptl_crystal_size_mid 0.17
_exptl_crystal_size_min 0.14
_refine_diff_density_max 0.359
_refine_diff_density_min -0.487
_refine_diff_density_rms 0.072
_refine_ls_extinction_method none
_refine_ls_goodness_of_fit_ref 1.040
_refine_ls_hydrogen_treatment constr
_refine_ls_matrix_type full
_refine_ls_number_parameters 311
_refine_ls_number_reflns 4484
_refine_ls_number_restraints 0
_refine_ls_restrained_S_all 1.040
_refine_ls_R_factor_all 0.0560
_refine_ls_R_factor_gt 0.0437
_refine_ls_shift/su_max 0.001
_refine_ls_shift/su_mean 0.000
_refine_ls_structure_factor_coef Fsqd
_refine_ls_weighting_details 'w=1/[\s^2^(Fo^2^)+(0.0620P)^2^+0.5930P] where P=(Fo^2^+2Fc^2^)/3'
_refine_ls_weighting_scheme calc
_refine_ls_wR_factor_gt 0.1054
_refine_ls_wR_factor_ref 0.1154
_reflns_Friedel_coverage 0.000
_reflns_number_gt 3753
_reflns_number_total 4484
_reflns_threshold_expression 'I > 2\s(I)'
_cod_data_source_file c9nj02656h2.cif
_cod_data_source_block 103-264-5261_2
_cod_depositor_comments 'Adding full bibliography for 7058503--7058505.cif.'
_cod_database_code 7058503
_chemical_oxdiff_formula 'Br S O3 C7 N'
_shelx_space_group_comment
;
The symmetry employed for this shelxl refinement is uniquely defined
by the following loop, which should always be used as a source of
symmetry information in preference to the above space-group names.
They are only intended as comments.
;
_reflns_odcompleteness_completeness 97.43
_reflns_odcompleteness_iscentric 1
_reflns_odcompleteness_theta 69.95
_olex2_refinement_description
;
1. Fixed Uiso
 At 1.2 times of:
  All C(H) groups, All N(H,H) groups
 At 1.5 times of:
  All C(H,H,H) groups
2.a Aromatic/amide H refined with riding coordinates:
 C9(H9), C4(H4), C12(H12), C5(H5), C2(H2), C3(H3), C11(H11), C10(H10)
2.b X=CH2 refined with riding coordinates:
 N3(H3A,H3B)
2.c Idealised Me refined as rotating group:
 C17(H17A,H17B,H17C), C16(H16A,H16B,H16C), C3S(H3SA,H3SB,H3SC), C2S(H2SA,H2SB,
 H2SC)
;
_shelx_shelxl_version_number 2014/7
_olex2_submission_special_instructions 'No special instructions were received'

loop_
_space_group_symop_operation_xyz
'x, y, z'
'-x, y+1/2, -z+1/2'
'-x, -y, -z'
'x, -y-1/2, z-1/2'

loop_
_atom_site_label
_atom_site_type_symbol
_atom_site_fract_x
_atom_site_fract_y
_atom_site_fract_z
_atom_site_U_iso_or_equiv
_atom_site_adp_type
_atom_site_occupancy
_atom_site_site_symmetry_order
_atom_site_calc_flag
_atom_site_refinement_flags_posn
S1 S 0.58182(6) 0.60961(3) 0.35875(3) 0.01244(13) Uani 1 1 d .
S2 S 0.68890(6) 0.44731(3) 0.16797(3) 0.01456(14) Uani 1 1 d .
O3 O 0.51229(19) 0.41084(8) 0.37983(10) 0.0165(3) Uani 1 1 d .
O2 O 0.45178(19) 0.65419(8) 0.38326(10) 0.0170(3) Uani 1 1 d .
O1 O 0.67948(19) 0.63486(8) 0.29572(10) 0.0176(3) Uani 1 1 d .
O5 O 0.78438(19) 0.45418(9) 0.25600(11) 0.0199(3) Uani 1 1 d .
O6 O 0.76960(19) 0.39916(9) 0.11380(10) 0.0203(3) Uani 1 1 d .
O4 O 0.64419(19) 0.51587(9) 0.12583(11) 0.0205(3) Uani 1 1 d .
N3 N 0.3045(2) 0.56305(10) 0.06444(12) 0.0163(4) Uani 1 1 d .
H3A H 0.2498 0.5664 0.0119 0.020 Uiso 1 1 calc R
H3B H 0.4108 0.5500 0.0739 0.020 Uiso 1 1 calc R
N4 N 0.0632(2) 0.59835(10) 0.12153(12) 0.0160(4) Uani 1 1 d .
N2 N 0.3203(2) 0.57694(9) 0.21445(12) 0.0146(4) Uani 1 1 d .
N1 N 0.4997(2) 0.52692(9) 0.32772(12) 0.0129(3) Uani 1 1 d .
N2S N 0.3160(3) 0.73986(11) 0.09868(14) 0.0254(4) Uani 1 1 d .
N1S N 0.1179(3) 0.77522(12) -0.03622(16) 0.0317(5) Uani 1 1 d .
C8 C 0.4855(3) 0.40807(11) 0.17626(14) 0.0149(4) Uani 1 1 d .
C7 C 0.5613(3) 0.47141(11) 0.38689(14) 0.0137(4) Uani 1 1 d .
C15 C 0.2255(3) 0.57800(10) 0.13052(14) 0.0143(4) Uani 1 1 d .
C13 C 0.3594(3) 0.44673(11) 0.20998(13) 0.0127(4) Uani 1 1 d .
C9 C 0.4491(3) 0.34023(12) 0.14445(14) 0.0183(4) Uani 1 1 d .
H9 H 0.5326 0.3145 0.1221 0.022 Uiso 1 1 calc R
C4 C 0.8928(3) 0.50238(12) 0.59014(14) 0.0172(4) Uani 1 1 d .
H4 H 0.9549 0.4785 0.6376 0.021 Uiso 1 1 calc R
C12 C 0.1960(3) 0.41742(11) 0.20808(14) 0.0150(4) Uani 1 1 d .
H12 H 0.1108 0.4437 0.2282 0.018 Uiso 1 1 calc R
C14 C 0.3903(2) 0.51961(11) 0.24755(13) 0.0124(4) Uani 1 1 d .
C5 C 0.7787(3) 0.46441(11) 0.52878(14) 0.0151(4) Uani 1 1 d .
H5 H 0.7633 0.4157 0.5345 0.018 Uiso 1 1 calc R
C1 C 0.7130(3) 0.57429(11) 0.45106(14) 0.0138(4) Uani 1 1 d .
C2 C 0.8256(3) 0.61324(12) 0.51181(14) 0.0167(4) Uani 1 1 d .
H2 H 0.8399 0.6620 0.5060 0.020 Uiso 1 1 calc R
C6 C 0.6885(3) 0.50209(12) 0.45844(13) 0.0143(4) Uani 1 1 d .
C3 C 0.9161(3) 0.57526(12) 0.58200(14) 0.0177(4) Uani 1 1 d .
H3 H 0.9933 0.5991 0.6241 0.021 Uiso 1 1 calc R
C11 C 0.1599(3) 0.34887(12) 0.17613(15) 0.0183(4) Uani 1 1 d .
H11 H 0.0511 0.3293 0.1752 0.022 Uiso 1 1 calc R
C10 C 0.2873(3) 0.31018(12) 0.14573(15) 0.0195(4) Uani 1 1 d .
H10 H 0.2649 0.2639 0.1260 0.023 Uiso 1 1 calc R
C1S C 0.2134(3) 0.76045(12) 0.02582(18) 0.0253(5) Uani 1 1 d .
C17 C -0.0440(3) 0.60441(13) 0.03495(16) 0.0211(5) Uani 1 1 d .
H17A H -0.0281 0.6505 0.0110 0.032 Uiso 1 1 calc GR
H17B H -0.1631 0.5983 0.0400 0.032 Uiso 1 1 calc GR
H17C H -0.0110 0.5684 -0.0027 0.032 Uiso 1 1 calc GR
C16 C -0.0163(3) 0.62012(12) 0.19626(16) 0.0201(4) Uani 1 1 d .
H16A H -0.0922 0.5833 0.2096 0.030 Uiso 1 1 calc GR
H16B H -0.0808 0.6631 0.1822 0.030 Uiso 1 1 calc GR
H16C H 0.0720 0.6282 0.2458 0.030 Uiso 1 1 calc GR
C3S C 0.2729(4) 0.76713(14) 0.18072(18) 0.0318(6) Uani 1 1 d .
H3SA H 0.3150 0.8149 0.1900 0.048 Uiso 1 1 calc GR
H3SB H 0.3255 0.7376 0.2281 0.048 Uiso 1 1 calc GR
H3SC H 0.1500 0.7667 0.1777 0.048 Uiso 1 1 calc GR
C2S C 0.5000(3) 0.73101(15) 0.0960(2) 0.0334(6) Uani 1 1 d .
H2SA H 0.5140 0.7114 0.0406 0.050 Uiso 1 1 calc GR
H2SB H 0.5501 0.6994 0.1417 0.050 Uiso 1 1 calc GR
H2SC H 0.5563 0.7764 0.1037 0.050 Uiso 1 1 calc GR

loop_
_atom_site_aniso_label
_atom_site_aniso_U_11
_atom_site_aniso_U_22
_atom_site_aniso_U_33
_atom_site_aniso_U_23
_atom_site_aniso_U_13
_atom_site_aniso_U_12
S1 0.0125(2) 0.0142(2) 0.0106(3) -0.00024(17) 0.00166(17) -0.00038(16)
S2 0.0103(2) 0.0226(3) 0.0109(3) 0.00102(18) 0.00214(18) 0.00251(17)
O3 0.0201(7) 0.0151(7) 0.0146(8) 0.0010(6) 0.0034(6) -0.0007(5)
O2 0.0170(7) 0.0167(7) 0.0179(8) -0.0002(6) 0.0042(6) 0.0029(5)
O1 0.0186(7) 0.0184(7) 0.0162(8) 0.0003(6) 0.0037(6) -0.0029(6)
O5 0.0131(7) 0.0329(9) 0.0130(8) -0.0010(6) 0.0003(6) -0.0015(6)
O6 0.0158(7) 0.0320(8) 0.0140(8) 0.0004(6) 0.0056(6) 0.0075(6)
O4 0.0141(7) 0.0256(8) 0.0216(9) 0.0058(6) 0.0029(6) 0.0013(6)
N3 0.0133(8) 0.0221(9) 0.0133(9) 0.0008(7) 0.0013(7) 0.0029(7)
N4 0.0134(8) 0.0207(9) 0.0136(9) 0.0029(7) 0.0014(7) 0.0013(6)
N2 0.0133(8) 0.0180(8) 0.0125(9) -0.0009(7) 0.0024(6) -0.0004(6)
N1 0.0124(8) 0.0149(8) 0.0111(9) -0.0004(6) 0.0012(6) -0.0016(6)
N2S 0.0263(10) 0.0218(10) 0.0276(12) -0.0006(8) 0.0029(8) 0.0003(8)
N1S 0.0269(11) 0.0317(11) 0.0352(14) -0.0042(10) 0.0013(10) 0.0005(9)
C8 0.0137(9) 0.0209(10) 0.0091(10) 0.0008(8) -0.0008(7) 0.0025(7)
C7 0.0141(9) 0.0175(10) 0.0103(10) 0.0009(8) 0.0045(7) 0.0013(7)
C15 0.0148(9) 0.0125(9) 0.0153(11) 0.0019(7) 0.0015(8) -0.0010(7)
C13 0.0141(9) 0.0152(9) 0.0079(10) 0.0022(7) -0.0007(7) 0.0007(7)
C9 0.0173(10) 0.0215(10) 0.0151(11) -0.0022(8) -0.0003(8) 0.0055(8)
C4 0.0135(9) 0.0275(11) 0.0107(10) 0.0027(8) 0.0020(7) 0.0024(8)
C12 0.0133(9) 0.0198(10) 0.0117(10) 0.0013(8) 0.0018(7) -0.0002(7)
C14 0.0092(8) 0.0203(10) 0.0089(10) -0.0008(7) 0.0042(7) 0.0002(7)
C5 0.0129(9) 0.0203(10) 0.0133(11) 0.0008(8) 0.0054(8) 0.0018(7)
C1 0.0119(9) 0.0194(10) 0.0107(10) -0.0001(8) 0.0036(7) 0.0012(7)
C2 0.0154(9) 0.0220(10) 0.0131(11) -0.0004(8) 0.0030(8) -0.0009(8)
C6 0.0122(9) 0.0230(10) 0.0089(10) -0.0014(8) 0.0049(7) 0.0001(7)
C3 0.0137(9) 0.0270(11) 0.0121(11) -0.0031(8) 0.0014(8) -0.0011(8)
C11 0.0155(10) 0.0212(10) 0.0166(11) 0.0030(8) -0.0024(8) -0.0026(8)
C10 0.0208(10) 0.0159(10) 0.0192(12) -0.0016(8) -0.0042(8) 0.0004(8)
C1S 0.0237(11) 0.0192(11) 0.0340(15) -0.0039(10) 0.0079(10) -0.0019(9)
C17 0.0143(10) 0.0307(12) 0.0173(12) 0.0034(9) -0.0007(8) 0.0010(8)
C16 0.0169(10) 0.0239(11) 0.0205(12) 0.0004(9) 0.0059(8) 0.0010(8)
C3S 0.0427(15) 0.0237(12) 0.0295(15) -0.0031(10) 0.0076(11) -0.0044(10)
C2S 0.0274(13) 0.0325(13) 0.0392(16) 0.0037(11) 0.0021(11) 0.0041(10)

loop_
_atom_type_symbol
_atom_type_description
_atom_type_scat_dispersion_real
_atom_type_scat_dispersion_imag
_atom_type_scat_source
C C 0.0181 0.0091 'International Tables Vol C Tables 4.2.6.8 and 6.1.1.4'
H H 0.0000 0.0000 'International Tables Vol C Tables 4.2.6.8 and 6.1.1.4'
N N 0.0311 0.0180 'International Tables Vol C Tables 4.2.6.8 and 6.1.1.4'
O O 0.0492 0.0322 'International Tables Vol C Tables 4.2.6.8 and 6.1.1.4'
S S 0.3331 0.5567 'International Tables Vol C Tables 4.2.6.8 and 6.1.1.4'

loop_
_geom_angle_atom_site_label_1
_geom_angle_atom_site_label_2
_geom_angle_atom_site_label_3
_geom_angle
O2 S1 O1 118.89(9)
O2 S1 N1 110.76(9)
O2 S1 C1 110.72(10)
O1 S1 N1 109.16(9)
O1 S1 C1 112.30(9)
N1 S1 C1 91.67(9)
O5 S2 O6 113.28(9)
O5 S2 O4 113.05(10)
O5 S2 C8 107.20(9)
O6 S2 O4 112.61(10)
O6 S2 C8 105.58(10)
O4 S2 C8 104.24(9)
H3A N3 H3B 120.0
C15 N3 H3A 120.0
C15 N3 H3B 120.0
C15 N4 C17 121.11(19)
C15 N4 C16 122.10(19)
C16 N4 C17 116.70(17)
C14 N2 C15 121.12(18)
C7 N1 S1 114.22(14)
C14 N1 S1 119.00(14)
C14 N1 C7 126.68(17)
C1S N2S C3S 116.3(2)
C1S N2S C2S 117.9(2)
C2S N2S C3S 116.0(2)
C13 C8 S2 120.79(16)
C9 C8 S2 119.35(17)
C9 C8 C13 119.76(19)
O3 C7 N1 124.57(19)
O3 C7 C6 127.1(2)
N1 C7 C6 108.31(17)
N3 C15 N2 118.76(18)
N4 C15 N3 123.7(2)
N4 C15 N2 117.41(19)
C8 C13 C14 122.97(18)
C12 C13 C8 119.68(19)
C12 C13 C14 117.34(18)
C8 C9 H9 119.9
C8 C9 C10 120.2(2)
C10 C9 H9 119.9
C5 C4 H4 119.3
C3 C4 H4 119.3
C3 C4 C5 121.5(2)
C13 C12 H12 119.8
C11 C12 C13 120.3(2)
C11 C12 H12 119.8
N2 C14 N1 115.80(19)
N2 C14 C13 125.81(19)
N1 C14 C13 118.33(18)
C4 C5 H5 121.2
C4 C5 C6 117.5(2)
C6 C5 H5 121.2
C2 C1 S1 125.29(17)
C6 C1 S1 111.74(16)
C6 C1 C2 123.0(2)
C1 C2 H2 121.8
C1 C2 C3 116.4(2)
C3 C2 H2 121.8
C5 C6 C7 125.6(2)
C1 C6 C7 113.98(19)
C1 C6 C5 120.4(2)
C4 C3 C2 121.2(2)
C4 C3 H3 119.4
C2 C3 H3 119.4
C12 C11 H11 120.3
C10 C11 C12 119.5(2)
C10 C11 H11 120.3
C9 C10 H10 119.8
C11 C10 C9 120.4(2)
C11 C10 H10 119.8
N1S C1S N2S 175.9(3)
N4 C17 H17A 109.5
N4 C17 H17B 109.5
N4 C17 H17C 109.5
H17A C17 H17B 109.5
H17A C17 H17C 109.5
H17B C17 H17C 109.5
N4 C16 H16A 109.5
N4 C16 H16B 109.5
N4 C16 H16C 109.5
H16A C16 H16B 109.5
H16A C16 H16C 109.5
H16B C16 H16C 109.5
N2S C3S H3SA 109.5
N2S C3S H3SB 109.5
N2S C3S H3SC 109.5
H3SA C3S H3SB 109.5
H3SA C3S H3SC 109.5
H3SB C3S H3SC 109.5
N2S C2S H2SA 109.5
N2S C2S H2SB 109.5
N2S C2S H2SC 109.5
H2SA C2S H2SB 109.5
H2SA C2S H2SC 109.5
H2SB C2S H2SC 109.5

loop_
_geom_bond_atom_site_label_1
_geom_bond_atom_site_label_2
_geom_bond_distance
S1 O2 1.4240(15)
S1 O1 1.4258(16)
S1 N1 1.7221(18)
S1 C1 1.753(2)
S2 O5 1.4537(17)
S2 O6 1.4544(16)
S2 O4 1.4627(16)
S2 C8 1.787(2)
O3 C7 1.202(3)
N3 H3A 0.8600
N3 H3B 0.8600
N3 C15 1.319(3)
N4 C15 1.318(3)
N4 C17 1.469(3)
N4 C16 1.469(3)
N2 C15 1.391(3)
N2 C14 1.279(3)
N1 C7 1.423(3)
N1 C14 1.399(3)
N2S C1S 1.334(3)
N2S C3S 1.468(3)
N2S C2S 1.465(3)
N1S C1S 1.154(4)
C8 C13 1.401(3)
C8 C9 1.381(3)
C7 C6 1.483(3)
C13 C12 1.395(3)
C13 C14 1.494(3)
C9 H9 0.9300
C9 C10 1.396(3)
C4 H4 0.9300
C4 C5 1.393(3)
C4 C3 1.392(3)
C12 H12 0.9300
C12 C11 1.394(3)
C5 H5 0.9300
C5 C6 1.394(3)
C1 C2 1.391(3)
C1 C6 1.379(3)
C2 H2 0.9300
C2 C3 1.396(3)
C3 H3 0.9300
C11 H11 0.9300
C11 C10 1.385(3)
C10 H10 0.9300
C17 H17A 0.9600
C17 H17B 0.9600
C17 H17C 0.9600
C16 H16A 0.9600
C16 H16B 0.9600
C16 H16C 0.9600
C3S H3SA 0.9600
C3S H3SB 0.9600
C3S H3SC 0.9600
C2S H2SA 0.9600
C2S H2SB 0.9600
C2S H2SC 0.9600
